data_7042291
loop_
_publ_author_name
'Oyarzabal, Itziar'
'Rodr\'iguez-Di\'eguez, Antonio'
'Barqu\'in, Montserrat'
'Seco, Jos\'e M'
'Colacio, Enrique'

_publ_section_title
;
 The effect of the disposition of coordinated oxygen atoms on the
 magnitude of the energy barrier for magnetization reversal in a family of
 linear trinuclear Zn-Dy-Zn complexes with a square-antiprism DyO8
 coordination sphere.
;
_journal_issue 13
_journal_name_full 'Dalton transactions (Cambridge, England : 2003)'
_journal_page_first 4278
_journal_page_last 4286
_journal_paper_doi 10.1039/c7dt00138j
_journal_volume 46
_journal_year 2017
_chemical_formula_sum 'C41 H44 Br4 Dy I3 N4 O12 Zn2'
_chemical_formula_weight 1778.38
_chemical_name_systematic
;
 ?
;
_space_group_crystal_system monoclinic
_space_group_IT_number 14
_space_group_name_Hall '-P 2ybc'
_space_group_name_H-M_alt 'P 1 21/c 1'
_symmetry_space_group_name_Hall '-P 2ybc'
_symmetry_space_group_name_H-M 'P 1 21/c 1'
_atom_sites_solution_hydrogens geom
_audit_creation_method SHELXL-2014
_audit_update_record
;
2016-12-22 deposited with the CCDC.
2017-02-28 downloaded from the CCDC.
;
_cell_angle_alpha 90
_cell_angle_beta 116.881(2)
_cell_angle_gamma 90
_cell_formula_units_Z 4
_cell_length_a 14.9193(3)
_cell_length_b 25.4989(3)
_cell_length_c 15.6761(3)
_cell_measurement_reflns_used 21459
_cell_measurement_temperature 100(2)
_cell_measurement_theta_max 28.1680
_cell_measurement_theta_min 1.7340
_cell_volume 5319.21(19)
_computing_cell_refinement
;
CrysAlisPro, Agilent Technologies,
Version 1.171.36.28 (release 01-02-2013 CrysAlis171 .NET)
(compiled Feb  1 2013,16:14:44)
;
_computing_data_collection
;
CrysAlisPro, Agilent Technologies,
Version 1.171.36.28 (release 01-02-2013 CrysAlis171 .NET)
(compiled Feb  1 2013,16:14:44)
;
_computing_data_reduction
;
CrysAlisPro, Agilent Technologies,
Version 1.171.36.28 (release 01-02-2013 CrysAlis171 .NET)
(compiled Feb  1 2013,16:14:44)
;
_computing_structure_refinement 'SHELXL-2014 (Sheldrick, 2014)'
_diffrn_ambient_temperature 100(2)
_diffrn_measured_fraction_theta_full 1.000
_diffrn_measured_fraction_theta_max 0.919
_diffrn_measurement_device_type 'SuperNova, Single source at offset, Eos'
_diffrn_radiation_type MoK\a
_diffrn_radiation_wavelength 0.71073
_diffrn_reflns_av_R_equivalents 0.0325
_diffrn_reflns_av_unetI/netI 0.0340
_diffrn_reflns_Laue_measured_fraction_full 1.000
_diffrn_reflns_Laue_measured_fraction_max 0.919
_diffrn_reflns_limit_h_max 18
_diffrn_reflns_limit_h_min -19
_diffrn_reflns_limit_k_max 32
_diffrn_reflns_limit_k_min -33
_diffrn_reflns_limit_l_max 20
_diffrn_reflns_limit_l_min -20
_diffrn_reflns_number 46460
_diffrn_reflns_point_group_measured_fraction_full 1.000
_diffrn_reflns_point_group_measured_fraction_max 0.919
_diffrn_reflns_theta_full 25.000
_diffrn_reflns_theta_max 28.355
_diffrn_reflns_theta_min 1.597
_diffrn_source 'SuperNova (Mo) X-ray Source'
_exptl_absorpt_coefficient_mu 7.090
_exptl_absorpt_correction_T_max 1.00000
_exptl_absorpt_correction_T_min 0.81487
_exptl_absorpt_correction_type multi-scan
_exptl_absorpt_process_details
;
CrysAlisPro, Agilent Technologies,
Version 1.171.36.28 (release 01-02-2013 CrysAlis171 .NET)
(compiled Feb  1 2013,16:14:44)
Empirical absorption correction using spherical harmonics,
 implemented in SCALE3 ABSPACK scaling algorithm.
;
_exptl_crystal_colour yellow
_exptl_crystal_density_diffrn 2.221
_exptl_crystal_description prismatic
_exptl_crystal_F_000 3356
_exptl_crystal_size_max 0.24
_exptl_crystal_size_mid 0.10
_exptl_crystal_size_min 0.10
_refine_diff_density_max 2.041
_refine_diff_density_min -4.678
_refine_diff_density_rms 0.226
_refine_ls_extinction_method none
_refine_ls_goodness_of_fit_ref 1.053
_refine_ls_hydrogen_treatment constr
_refine_ls_matrix_type full
_refine_ls_number_parameters 609
_refine_ls_number_reflns 12209
_refine_ls_number_restraints 0
_refine_ls_restrained_S_all 1.053
_refine_ls_R_factor_all 0.0545
_refine_ls_R_factor_gt 0.0460
_refine_ls_shift/su_max 0.002
_refine_ls_shift/su_mean 0.000
_refine_ls_structure_factor_coef Fsqd
_refine_ls_weighting_details 'w=1/[\s^2^(Fo^2^)+(0.0438P)^2^+89.6879P] where P=(Fo^2^+2Fc^2^)/3'
_refine_ls_weighting_scheme calc
_refine_ls_wR_factor_gt 0.1177
_refine_ls_wR_factor_ref 0.1225
_reflns_Friedel_coverage 0.000
_reflns_number_gt 10629
_reflns_number_total 12209
_reflns_threshold_expression 'I > 2\s(I)'
_cod_data_source_file c7dt00138j2.cif
_cod_data_source_block Compound4
_cod_depositor_comments 'Adding full bibliography for 7042287--7042292.cif.'
_cod_original_cell_volume 5319.21(18)
_cod_database_code 7042291
_shelx_space_group_comment
;
The symmetry employed for this shelxl refinement is uniquely defined
by the following loop, which should always be used as a source of
symmetry information in preference to the above space-group names.
They are only intended as comments.
;
_shelxl_version_number 2014-3

loop_
_space_group_symop_operation_xyz
'x, y, z'
'-x, y+1/2, -z+1/2'
'-x, -y, -z'
'x, -y-1/2, z-1/2'

loop_
_atom_site_label
_atom_site_type_symbol
_atom_site_fract_x
_atom_site_fract_y
_atom_site_fract_z
_atom_site_U_iso_or_equiv
_atom_site_adp_type
_atom_site_occupancy
_atom_site_site_symmetry_order
_atom_site_calc_flag
_atom_site_refinement_flags_posn
_atom_site_refinement_flags_adp
Zn1A Zn 0.48196(6) 0.66606(3) 0.24889(6) 0.01592(16) Uani 1 1 d . .
Zn1B Zn 0.01657(6) 0.77796(3) 0.05882(5) 0.01215(15) Uani 1 1 d . .
Br1A Br 0.18189(6) 0.49950(3) 0.38380(6) 0.02598(17) Uani 1 1 d . .
Br1B Br -0.01811(6) 0.51750(3) -0.12378(5) 0.02231(16) Uani 1 1 d . .
Br2A Br 0.77721(5) 0.88947(3) 0.25595(6) 0.02209(16) Uani 1 1 d . .
Br2B Br 0.11739(8) 1.05191(3) 0.13522(7) 0.0373(2) Uani 1 1 d . .
Dy1 Dy 0.28035(2) 0.75814(2) 0.17127(2) 0.01275(8) Uani 1 1 d . .
I1A I 0.58474(4) 0.68126(2) 0.42866(4) 0.02820(12) Uani 1 1 d . .
I1B I -0.02177(4) 0.81009(2) -0.10961(3) 0.01831(10) Uani 1 1 d . .
I1C I 0.29399(5) 0.43417(2) -0.00919(5) 0.03924(15) Uani 1 1 d . .
C1A C 0.2296(5) 0.6990(3) 0.3334(5) 0.0190(14) Uani 1 1 d . .
H1A H 0.2052 0.7019 0.3783 0.023 Uiso 1 1 calc R U
C2A C 0.2422(5) 0.6462(3) 0.3055(5) 0.0162(13) Uani 1 1 d . .
C3A C 0.2911(5) 0.6346(3) 0.2495(5) 0.0153(13) Uani 1 1 d . .
C4A C 0.3044(5) 0.5813(3) 0.2320(5) 0.0162(13) Uani 1 1 d . .
C5A C 0.2700(5) 0.5416(3) 0.2702(5) 0.0196(14) Uani 1 1 d . .
H5A H 0.2792 0.5067 0.2588 0.024 Uiso 1 1 calc R U
C6A C 0.2212(5) 0.5541(3) 0.3259(5) 0.0195(14) Uani 1 1 d . .
C7A C 0.2059(5) 0.6052(3) 0.3425(5) 0.0173(14) Uani 1 1 d . .
H7A H 0.1718 0.6131 0.3781 0.021 Uiso 1 1 calc R U
C8A C 0.3565(5) 0.5688(3) 0.1715(5) 0.0185(14) Uani 1 1 d . .
H8A1 H 0.3492 0.5317 0.1565 0.022 Uiso 1 1 calc R U
H8A2 H 0.3237 0.5880 0.1117 0.022 Uiso 1 1 calc R U
C9A C 0.5169(6) 0.5485(3) 0.3029(6) 0.0279(17) Uani 1 1 d . .
H9A1 H 0.5109 0.5126 0.2824 0.042 Uiso 1 1 calc R U
H9A2 H 0.4862 0.5527 0.3447 0.042 Uiso 1 1 calc R U
H9A3 H 0.5866 0.5578 0.3363 0.042 Uiso 1 1 calc R U
C10A C 0.5104(6) 0.5731(3) 0.1518(6) 0.0256(16) Uani 1 1 d . .
H10A H 0.4717 0.5461 0.1063 0.031 Uiso 1 1 calc R U
H10B H 0.5787 0.5604 0.1873 0.031 Uiso 1 1 calc R U
C11A C 0.5105(6) 0.6225(3) 0.0981(6) 0.0222(15) Uani 1 1 d . .
H11A H 0.5444 0.6157 0.0590 0.027 Uiso 1 1 calc R U
H11B H 0.4419 0.6327 0.0561 0.027 Uiso 1 1 calc R U
C12A C 0.6706(5) 0.6546(3) 0.2256(6) 0.0253(16) Uani 1 1 d . .
H12A H 0.7003 0.6453 0.1846 0.038 Uiso 1 1 calc R U
H12B H 0.6780 0.6259 0.2680 0.038 Uiso 1 1 calc R U
H12C H 0.7037 0.6851 0.2623 0.038 Uiso 1 1 calc R U
C13A C 0.5529(6) 0.7148(3) 0.1112(5) 0.0205(15) Uani 1 1 d . .
H13A H 0.4846 0.7176 0.0607 0.025 Uiso 1 1 calc R U
H13B H 0.5974 0.7127 0.0815 0.025 Uiso 1 1 calc R U
C14A C 0.5780(5) 0.7634(3) 0.1728(5) 0.0190(14) Uani 1 1 d . .
C15A C 0.5137(5) 0.7759(3) 0.2131(5) 0.0161(13) Uani 1 1 d . .
C16A C 0.5307(5) 0.8223(3) 0.2688(5) 0.0182(14) Uani 1 1 d . .
C17A C 0.6111(5) 0.8555(3) 0.2818(5) 0.0192(14) Uani 1 1 d . .
H17A H 0.6234 0.8858 0.3185 0.023 Uiso 1 1 calc R U
C18A C 0.6717(5) 0.8427(3) 0.2398(5) 0.0180(14) Uani 1 1 d . .
C19A C 0.6561(5) 0.7972(3) 0.1859(5) 0.0174(14) Uani 1 1 d . .
H19A H 0.6983 0.7894 0.1585 0.021 Uiso 1 1 calc R U
C20A C 0.4686(6) 0.8367(3) 0.3137(5) 0.0222(15) Uani 1 1 d . .
H20A H 0.4943 0.8618 0.3620 0.027 Uiso 1 1 calc R U
N1A N 0.4664(5) 0.5826(2) 0.2195(5) 0.0192(12) Uani 1 1 d . .
N2A N 0.5628(4) 0.6660(2) 0.1668(5) 0.0190(12) Uani 1 1 d . .
O1A O 0.2480(4) 0.74046(19) 0.3037(4) 0.0187(10) Uani 1 1 d . .
O2A O 0.3295(3) 0.67168(18) 0.2161(3) 0.0137(9) Uani 1 1 d . .
O3A O 0.4402(4) 0.74329(19) 0.2009(4) 0.0173(10) Uani 1 1 d . .
O4A O 0.3844(4) 0.8190(2) 0.2942(4) 0.0203(11) Uani 1 1 d . .
C1B C 0.2193(5) 0.6819(3) -0.0176(5) 0.0181(14) Uani 1 1 d . .
H1B H 0.2382 0.6681 -0.0620 0.022 Uiso 1 1 calc R U
C2B C 0.1416(5) 0.6540(3) -0.0057(5) 0.0158(13) Uani 1 1 d . .
C3B C 0.0936(5) 0.6748(3) 0.0471(5) 0.0141(13) Uani 1 1 d . .
C4B C 0.0117(5) 0.6473(3) 0.0474(5) 0.0149(13) Uani 1 1 d . .
C5B C -0.0212(5) 0.6006(3) -0.0031(5) 0.0173(14) Uani 1 1 d . .
H5B H -0.0761 0.5829 -0.0040 0.021 Uiso 1 1 calc R U
C6B C 0.0297(5) 0.5805(3) -0.0525(5) 0.0180(14) Uani 1 1 d . .
C7B C 0.1082(5) 0.6062(3) -0.0551(5) 0.0166(14) Uani 1 1 d . .
H7B H 0.1398 0.5923 -0.0894 0.020 Uiso 1 1 calc R U
C8B C -0.0425(5) 0.6710(3) 0.0985(5) 0.0158(13) Uani 1 1 d . .
H8B1 H -0.0914 0.6460 0.0988 0.019 Uiso 1 1 calc R U
H8B2 H 0.0053 0.6780 0.1644 0.019 Uiso 1 1 calc R U
C9B C -0.1728(5) 0.7091(3) -0.0465(5) 0.0176(14) Uani 1 1 d . .
H9B1 H -0.2190 0.6834 -0.0445 0.026 Uiso 1 1 calc R U
H9B2 H -0.1410 0.6957 -0.0832 0.026 Uiso 1 1 calc R U
H9B3 H -0.2087 0.7406 -0.0757 0.026 Uiso 1 1 calc R U
C10B C -0.1451(5) 0.7430(3) 0.1078(5) 0.0161(13) Uani 1 1 d . .
H10C H -0.1608 0.7151 0.1409 0.019 Uiso 1 1 calc R U
H10D H -0.2076 0.7597 0.0643 0.019 Uiso 1 1 calc R U
C11B C -0.0769(5) 0.7832(3) 0.1804(5) 0.0164(13) Uani 1 1 d . .
H11C H -0.1130 0.7998 0.2113 0.020 Uiso 1 1 calc R U
H11D H -0.0188 0.7655 0.2293 0.020 Uiso 1 1 calc R U
C12B C -0.1286(5) 0.8558(3) 0.0651(5) 0.0175(14) Uani 1 1 d . .
H12D H -0.1724 0.8343 0.0126 0.026 Uiso 1 1 calc R U
H12E H -0.1034 0.8841 0.0416 0.026 Uiso 1 1 calc R U
H12F H -0.1652 0.8698 0.0970 0.026 Uiso 1 1 calc R U
C13B C 0.0304(5) 0.8584(3) 0.2105(5) 0.0160(13) Uani 1 1 d . .
H13C H 0.0777 0.8368 0.2621 0.019 Uiso 1 1 calc R U
H13D H -0.0054 0.8799 0.2360 0.019 Uiso 1 1 calc R U
C14B C 0.0872(5) 0.8933(3) 0.1746(5) 0.0167(13) Uani 1 1 d . .
C15B C 0.1527(5) 0.8686(3) 0.1451(5) 0.0138(13) Uani 1 1 d . .
C16B C 0.2118(6) 0.9001(3) 0.1143(5) 0.0185(14) Uani 1 1 d . .
C17B C 0.2019(6) 0.9553(3) 0.1122(5) 0.0242(16) Uani 1 1 d . .
H17B H 0.2394 0.9762 0.0917 0.029 Uiso 1 1 calc R U
C18B C 0.1358(6) 0.9778(3) 0.1410(5) 0.0223(15) Uani 1 1 d . .
C19B C 0.0793(6) 0.9474(3) 0.1731(5) 0.0212(15) Uani 1 1 d . .
H19B H 0.0363 0.9635 0.1934 0.025 Uiso 1 1 calc R U
C20B C 0.2813(6) 0.8776(3) 0.0832(5) 0.0216(15) Uani 1 1 d . .
H20B H 0.3109 0.9007 0.0576 0.026 Uiso 1 1 calc R U
N1B N -0.0949(4) 0.7207(2) 0.0528(4) 0.0142(11) Uani 1 1 d . .
N2B N -0.0429(4) 0.8237(2) 0.1337(4) 0.0146(11) Uani 1 1 d . .
O1B O 0.2635(4) 0.7220(2) 0.0243(4) 0.0193(10) Uani 1 1 d . .
O2B O 0.1227(3) 0.71949(18) 0.0954(3) 0.0146(9) Uani 1 1 d . .
O3B O 0.1570(3) 0.81696(18) 0.1454(3) 0.0147(9) Uani 1 1 d . .
O4B O 0.3051(4) 0.8317(2) 0.0870(4) 0.0205(11) Uani 1 1 d . .
O1M O 0.3008(5) 0.5623(3) -0.0681(5) 0.0390(15) Uani 1 1 d . .
C1M C 0.3465(5) 0.5557(2) -0.1175(5) 0.0149(13) Uani 1 1 d . .
H1M1 H 0.3460 0.5878 -0.1496 0.022 Uiso 1 1 calc R U
H1M2 H 0.3139 0.5287 -0.1639 0.022 Uiso 1 1 calc R U
H1M3 H 0.4147 0.5456 -0.0767 0.022 Uiso 1 1 calc R U
O1W O 0.4819(12) 0.9226(7) 0.0394(13) 0.140(7) Uani 1 1 d . .
O2W O 0.5691(12) 0.5524(8) 0.5460(12) 0.150(6) Uani 1 1 d . .
O3W O 0.5701(12) 0.4578(7) 0.4519(15) 0.152(7) Uani 1 1 d . .

loop_
_atom_site_aniso_label
_atom_site_aniso_U_11
_atom_site_aniso_U_22
_atom_site_aniso_U_33
_atom_site_aniso_U_23
_atom_site_aniso_U_13
_atom_site_aniso_U_12
Zn1A 0.0114(4) 0.0181(4) 0.0178(4) -0.0008(3) 0.0062(3) 0.0019(3)
Zn1B 0.0100(3) 0.0117(3) 0.0138(4) 0.0004(3) 0.0046(3) 0.0015(3)
Br1A 0.0362(4) 0.0213(3) 0.0245(4) -0.0038(3) 0.0172(3) -0.0113(3)
Br1B 0.0279(4) 0.0137(3) 0.0214(4) -0.0036(3) 0.0076(3) 0.0006(3)
Br2A 0.0174(3) 0.0202(3) 0.0303(4) 0.0019(3) 0.0122(3) -0.0037(3)
Br2B 0.0525(6) 0.0112(3) 0.0463(5) 0.0014(3) 0.0207(5) -0.0012(3)
Dy1 0.00861(14) 0.01401(15) 0.01482(15) 0.00017(11) 0.00459(12) 0.00079(11)
I1A 0.0192(2) 0.0411(3) 0.0179(2) -0.0039(2) 0.00278(19) -0.0030(2)
I1B 0.0217(2) 0.0185(2) 0.0157(2) 0.00168(16) 0.00933(18) 0.00281(17)
I1C 0.0431(4) 0.0371(3) 0.0432(3) 0.0046(3) 0.0245(3) 0.0014(3)
C1A 0.018(3) 0.021(3) 0.021(4) 0.002(3) 0.011(3) 0.005(3)
C2A 0.014(3) 0.017(3) 0.014(3) 0.001(3) 0.004(3) 0.004(3)
C3A 0.011(3) 0.015(3) 0.016(3) 0.000(3) 0.002(3) -0.001(2)
C4A 0.011(3) 0.018(3) 0.015(3) -0.004(3) 0.001(3) -0.002(3)
C5A 0.019(3) 0.017(3) 0.020(3) -0.002(3) 0.007(3) 0.000(3)
C6A 0.018(3) 0.019(3) 0.017(3) 0.002(3) 0.005(3) -0.005(3)
C7A 0.013(3) 0.021(3) 0.018(3) -0.001(3) 0.007(3) -0.002(3)
C8A 0.022(4) 0.014(3) 0.020(3) -0.004(3) 0.009(3) -0.001(3)
C9A 0.023(4) 0.025(4) 0.033(4) 0.007(3) 0.011(4) 0.007(3)
C10A 0.023(4) 0.022(4) 0.037(4) -0.003(3) 0.018(4) 0.005(3)
C11A 0.020(4) 0.025(4) 0.028(4) -0.005(3) 0.017(3) 0.001(3)
C12A 0.013(3) 0.032(4) 0.030(4) -0.003(3) 0.009(3) 0.001(3)
C13A 0.021(4) 0.025(4) 0.022(4) -0.001(3) 0.016(3) 0.000(3)
C14A 0.017(3) 0.019(3) 0.018(3) 0.001(3) 0.006(3) -0.001(3)
C15A 0.009(3) 0.018(3) 0.016(3) -0.001(3) 0.001(3) 0.001(3)
C16A 0.012(3) 0.020(3) 0.023(4) 0.001(3) 0.008(3) 0.003(3)
C17A 0.016(3) 0.018(3) 0.022(4) 0.002(3) 0.007(3) 0.001(3)
C18A 0.013(3) 0.021(3) 0.020(3) 0.005(3) 0.007(3) -0.001(3)
C19A 0.015(3) 0.024(3) 0.014(3) 0.001(3) 0.007(3) 0.001(3)
C20A 0.020(4) 0.022(4) 0.022(4) -0.010(3) 0.007(3) -0.004(3)
N1A 0.016(3) 0.019(3) 0.026(3) 0.000(2) 0.012(3) 0.004(2)
N2A 0.014(3) 0.018(3) 0.025(3) -0.001(2) 0.009(3) 0.002(2)
O1A 0.020(3) 0.017(2) 0.021(3) 0.001(2) 0.011(2) 0.004(2)
O2A 0.013(2) 0.014(2) 0.015(2) 0.0018(18) 0.0078(19) 0.0022(18)
O3A 0.010(2) 0.019(2) 0.021(2) -0.001(2) 0.006(2) -0.0011(18)
O4A 0.014(2) 0.025(3) 0.022(3) -0.009(2) 0.008(2) -0.005(2)
C1B 0.014(3) 0.023(4) 0.017(3) 0.001(3) 0.007(3) 0.003(3)
C2B 0.013(3) 0.014(3) 0.015(3) 0.003(3) 0.002(3) 0.005(2)
C3B 0.010(3) 0.013(3) 0.011(3) 0.004(2) -0.002(2) 0.004(2)
C4B 0.014(3) 0.012(3) 0.018(3) 0.004(3) 0.006(3) 0.005(2)
C5B 0.014(3) 0.013(3) 0.022(3) 0.003(3) 0.005(3) 0.001(3)
C6B 0.020(3) 0.012(3) 0.015(3) -0.002(3) 0.002(3) 0.001(3)
C7B 0.022(4) 0.016(3) 0.011(3) 0.000(2) 0.006(3) 0.009(3)
C8B 0.016(3) 0.012(3) 0.020(3) 0.000(3) 0.009(3) -0.002(2)
C9B 0.010(3) 0.019(3) 0.016(3) -0.001(3) 0.000(3) 0.001(3)
C10B 0.016(3) 0.014(3) 0.020(3) -0.001(3) 0.011(3) 0.001(3)
C11B 0.015(3) 0.016(3) 0.018(3) -0.001(3) 0.008(3) 0.001(3)
C12B 0.014(3) 0.020(3) 0.019(3) 0.001(3) 0.008(3) 0.006(3)
C13B 0.018(3) 0.014(3) 0.013(3) -0.003(2) 0.005(3) 0.000(3)
C14B 0.016(3) 0.014(3) 0.015(3) 0.000(3) 0.003(3) -0.001(3)
C15B 0.011(3) 0.015(3) 0.013(3) -0.002(2) 0.002(3) -0.002(2)
C16B 0.022(4) 0.018(3) 0.014(3) -0.002(3) 0.006(3) -0.004(3)
C17B 0.033(4) 0.017(3) 0.018(4) -0.002(3) 0.007(3) -0.009(3)
C18B 0.029(4) 0.010(3) 0.021(4) 0.001(3) 0.005(3) -0.001(3)
C19B 0.022(4) 0.016(3) 0.020(4) -0.004(3) 0.005(3) 0.001(3)
C20B 0.019(4) 0.025(4) 0.016(3) 0.003(3) 0.004(3) -0.007(3)
N1B 0.012(3) 0.013(3) 0.017(3) 0.001(2) 0.006(2) 0.001(2)
N2B 0.010(3) 0.014(3) 0.017(3) -0.001(2) 0.004(2) 0.000(2)
O1B 0.016(2) 0.024(3) 0.018(2) -0.002(2) 0.008(2) -0.002(2)
O2B 0.011(2) 0.013(2) 0.018(2) -0.0009(18) 0.0045(19) 0.0014(17)
O3B 0.010(2) 0.013(2) 0.019(2) -0.0003(18) 0.0045(19) -0.0007(17)
O4B 0.018(3) 0.025(3) 0.020(3) 0.001(2) 0.011(2) -0.001(2)
O1M 0.034(4) 0.039(4) 0.045(4) -0.001(3) 0.019(3) 0.008(3)
C1M 0.004(3) 0.006(3) 0.021(3) 0.000(2) -0.006(3) -0.002(2)
O1W 0.112(11) 0.179(16) 0.178(16) 0.067(13) 0.110(12) 0.061(11)
O2W 0.110(12) 0.207(18) 0.136(13) -0.038(12) 0.058(11) 0.011(12)
O3W 0.107(12) 0.117(12) 0.24(2) 0.005(13) 0.087(14) 0.022(10)

loop_
_atom_type_symbol
_atom_type_description
_atom_type_scat_dispersion_real
_atom_type_scat_dispersion_imag
_atom_type_scat_source
C C 0.0033 0.0016 'International Tables Vol C Tables 4.2.6.8 and 6.1.1.4'
H H 0.0000 0.0000 'International Tables Vol C Tables 4.2.6.8 and 6.1.1.4'
N N 0.0061 0.0033 'International Tables Vol C Tables 4.2.6.8 and 6.1.1.4'
O O 0.0106 0.0060 'International Tables Vol C Tables 4.2.6.8 and 6.1.1.4'
Zn Zn 0.2839 1.4301 'International Tables Vol C Tables 4.2.6.8 and 6.1.1.4'
Br Br -0.2901 2.4595 'International Tables Vol C Tables 4.2.6.8 and 6.1.1.4'
Dy Dy -0.1892 4.4098 'International Tables Vol C Tables 4.2.6.8 and 6.1.1.4'
I I -0.4742 1.8119 'International Tables Vol C Tables 4.2.6.8 and 6.1.1.4'

loop_
_geom_angle_atom_site_label_1
_geom_angle_atom_site_label_2
_geom_angle_atom_site_label_3
_geom_angle
_geom_angle_site_symmetry_1
_geom_angle_site_symmetry_3
O2A Zn1A O3A 74.62(18) . .
O2A Zn1A N2A 134.5(2) . .
O3A Zn1A N2A 86.6(2) . .
O2A Zn1A N1A 90.9(2) . .
O3A Zn1A N1A 149.2(2) . .
N2A Zn1A N1A 84.6(2) . .
O2A Zn1A I1A 107.67(13) . .
O3A Zn1A I1A 100.71(14) . .
N2A Zn1A I1A 116.47(17) . .
N1A Zn1A I1A 109.65(17) . .
O2A Zn1A Dy1 38.56(12) . .
O3A Zn1A Dy1 36.17(13) . .
N2A Zn1A Dy1 114.55(17) . .
N1A Zn1A Dy1 125.52(16) . .
I1A Zn1A Dy1 105.62(3) . .
O2B Zn1B N2B 135.1(2) . .
O2B Zn1B O3B 75.69(18) . .
N2B Zn1B O3B 85.9(2) . .
O2B Zn1B N1B 90.2(2) . .
N2B Zn1B N1B 83.7(2) . .
O3B Zn1B N1B 147.2(2) . .
O2B Zn1B I1B 107.62(14) . .
N2B Zn1B I1B 116.13(16) . .
O3B Zn1B I1B 101.60(13) . .
N1B Zn1B I1B 110.93(15) . .
O2B Zn1B Dy1 38.51(13) . .
N2B Zn1B Dy1 116.92(15) . .
O3B Zn1B Dy1 37.70(12) . .
N1B Zn1B Dy1 125.38(15) . .
I1B Zn1B Dy1 103.74(3) . .
O3A Dy1 O3B 148.18(17) . .
O3A Dy1 O2B 140.31(17) . .
O3B Dy1 O2B 68.66(16) . .
O3A Dy1 O2A 67.55(17) . .
O3B Dy1 O2A 143.19(17) . .
O2B Dy1 O2A 81.99(16) . .
O3A Dy1 O1A 113.79(18) . .
O3B Dy1 O1A 79.20(17) . .
O2B Dy1 O1A 78.95(17) . .
O2A Dy1 O1A 73.61(16) . .
O3A Dy1 O1B 76.87(18) . .
O3B Dy1 O1B 111.13(17) . .
O2B Dy1 O1B 72.64(17) . .
O2A Dy1 O1B 78.88(17) . .
O1A Dy1 O1B 142.70(17) . .
O3A Dy1 O4A 72.79(17) . .
O3B Dy1 O4A 83.93(17) . .
O2B Dy1 O4A 144.96(17) . .
O2A Dy1 O4A 111.51(17) . .
O1A Dy1 O4A 74.67(17) . .
O1B Dy1 O4A 140.17(17) . .
O3A Dy1 O4B 80.43(18) . .
O3B Dy1 O4B 72.56(17) . .
O2B Dy1 O4B 114.77(17) . .
O2A Dy1 O4B 142.61(17) . .
O1A Dy1 O4B 139.97(17) . .
O1B Dy1 O4B 75.37(17) . .
O4A Dy1 O4B 74.66(18) . .
O3A Dy1 Zn1B 164.29(13) . .
O3B Dy1 Zn1B 35.62(12) . .
O2B Dy1 Zn1B 33.50(11) . .
O2A Dy1 Zn1B 114.33(12) . .
O1A Dy1 Zn1B 80.98(12) . .
O1B Dy1 Zn1B 88.08(12) . .
O4A Dy1 Zn1B 118.27(12) . .
O4B Dy1 Zn1B 91.54(12) . .
O3A Dy1 Zn1A 33.49(13) . .
O3B Dy1 Zn1A 171.36(12) . .
O2B Dy1 Zn1A 113.46(11) . .
O2A Dy1 Zn1A 34.15(12) . .
O1A Dy1 Zn1A 92.88(12) . .
O1B Dy1 Zn1A 77.28(12) . .
O4A Dy1 Zn1A 90.70(12) . .
O4B Dy1 Zn1A 112.57(12) . .
Zn1B Dy1 Zn1A 146.95(2) . .
O1A C1A C2A 126.7(7) . .
C3A C2A C7A 120.3(6) . .
C3A C2A C1A 123.9(6) . .
C7A C2A C1A 115.7(6) . .
O2A C3A C2A 122.4(6) . .
O2A C3A C4A 118.9(6) . .
C2A C3A C4A 118.7(6) . .
C5A C4A C3A 120.3(7) . .
C5A C4A C8A 121.0(6) . .
C3A C4A C8A 118.7(6) . .
C4A C5A C6A 120.0(7) . .
C7A C6A C5A 120.9(7) . .
C7A C6A Br1A 119.6(6) . .
C5A C6A Br1A 119.4(5) . .
C6A C7A C2A 119.7(7) . .
N1A C8A C4A 113.1(6) . .
N1A C10A C11A 111.7(6) . .
N2A C11A C10A 110.3(6) . .
N2A C13A C14A 112.3(6) . .
C19A C14A C15A 119.4(7) . .
C19A C14A C13A 123.5(7) . .
C15A C14A C13A 116.9(6) . .
O3A C15A C14A 119.0(6) . .
O3A C15A C16A 121.3(6) . .
C14A C15A C16A 119.8(6) . .
C17A C16A C15A 119.5(7) . .
C17A C16A C20A 118.1(7) . .
C15A C16A C20A 122.3(7) . .
C18A C17A C16A 119.4(7) . .
C17A C18A C19A 121.5(7) . .
C17A C18A Br2A 118.1(6) . .
C19A C18A Br2A 120.4(5) . .
C14A C19A C18A 120.4(7) . .
O4A C20A C16A 126.3(7) . .
C9A N1A C10A 108.9(6) . .
C9A N1A C8A 108.2(6) . .
C10A N1A C8A 109.6(6) . .
C9A N1A Zn1A 115.5(5) . .
C10A N1A Zn1A 105.7(4) . .
C8A N1A Zn1A 108.8(4) . .
C12A N2A C13A 108.8(6) . .
C12A N2A C11A 111.6(6) . .
C13A N2A C11A 108.5(6) . .
C12A N2A Zn1A 112.3(5) . .
C13A N2A Zn1A 115.0(4) . .
C11A N2A Zn1A 100.5(4) . .
C1A O1A Dy1 131.2(5) . .
C3A O2A Zn1A 117.9(4) . .
C3A O2A Dy1 131.2(4) . .
Zn1A O2A Dy1 107.29(19) . .
C15A O3A Zn1A 116.5(4) . .
C15A O3A Dy1 131.2(4) . .
Zn1A O3A Dy1 110.3(2) . .
C20A O4A Dy1 130.3(5) . .
O1B C1B C2B 127.5(7) . .
C7B C2B C3B 119.8(6) . .
C7B C2B C1B 117.4(6) . .
C3B C2B C1B 122.5(6) . .
O2B C3B C4B 118.9(6) . .
O2B C3B C2B 122.2(6) . .
C4B C3B C2B 118.9(6) . .
C5B C4B C3B 120.4(6) . .
C5B C4B C8B 120.8(6) . .
C3B C4B C8B 118.7(6) . .
C4B C5B C6B 119.2(6) . .
C7B C6B C5B 121.9(6) . .
C7B C6B Br1B 119.4(5) . .
C5B C6B Br1B 118.7(5) . .
C6B C7B C2B 119.8(6) . .
N1B C8B C4B 112.2(6) . .
N1B C10B C11B 110.4(5) . .
N2B C11B C10B 111.2(6) . .
N2B C13B C14B 112.4(5) . .
C19B C14B C15B 120.5(7) . .
C19B C14B C13B 122.6(7) . .
C15B C14B C13B 116.8(6) . .
O3B C15B C14B 119.1(6) . .
O3B C15B C16B 121.7(6) . .
C14B C15B C16B 119.1(6) . .
C17B C16B C15B 119.5(7) . .
C17B C16B C20B 118.1(7) . .
C15B C16B C20B 122.4(6) . .
C18B C17B C16B 119.3(7) . .
C17B C18B C19B 121.6(7) . .
C17B C18B Br2B 120.4(6) . .
C19B C18B Br2B 118.0(6) . .
C14B C19B C18B 119.9(7) . .
O4B C20B C16B 127.0(7) . .
C10B N1B C8B 109.7(5) . .
C10B N1B C9B 108.8(5) . .
C8B N1B C9B 108.9(5) . .
C10B N1B Zn1B 107.0(4) . .
C8B N1B Zn1B 108.9(4) . .
C9B N1B Zn1B 113.4(4) . .
C11B N2B C12B 111.5(5) . .
C11B N2B C13B 107.7(5) . .
C12B N2B C13B 109.4(5) . .
C11B N2B Zn1B 102.3(4) . .
C12B N2B Zn1B 109.9(4) . .
C13B N2B Zn1B 115.8(4) . .
C1B O1B Dy1 129.2(5) . .
C3B O2B Zn1B 116.8(4) . .
C3B O2B Dy1 130.6(4) . .
Zn1B O2B Dy1 107.99(19) . .
C15B O3B Zn1B 115.3(4) . .
C15B O3B Dy1 134.1(4) . .
Zn1B O3B Dy1 106.68(19) . .
C20B O4B Dy1 131.3(5) . .
O3W O1W O2W 105.5(18) 2_655 4_575

loop_
_geom_bond_atom_site_label_1
_geom_bond_atom_site_label_2
_geom_bond_distance
_geom_bond_site_symmetry_2
Zn1A O2A 2.098(5) .
Zn1A O3A 2.100(5) .
Zn1A N2A 2.124(6) .
Zn1A N1A 2.169(6) .
Zn1A I1A 2.5564(10) .
Zn1A Dy1 3.5679(8) .
Zn1B O2B 2.058(5) .
Zn1B N2B 2.115(6) .
Zn1B O3B 2.156(5) .
Zn1B N1B 2.182(6) .
Zn1B I1B 2.5698(9) .
Zn1B Dy1 3.5465(8) .
Br1A C6A 1.895(7) .
Br1B C6B 1.901(7) .
Br2A C18A 1.898(7) .
Br2B C18B 1.905(7) .
Dy1 O3A 2.246(5) .
Dy1 O3B 2.264(5) .
Dy1 O2B 2.322(5) .
Dy1 O2A 2.329(5) .
Dy1 O1A 2.378(5) .
Dy1 O1B 2.387(5) .
Dy1 O4A 2.414(5) .
Dy1 O4B 2.416(5) .
C1A O1A 1.234(9) .
C1A C2A 1.455(10) .
C2A C3A 1.403(10) .
C2A C7A 1.416(10) .
C3A O2A 1.330(8) .
C3A C4A 1.418(9) .
C4A C5A 1.387(10) .
C4A C8A 1.508(10) .
C5A C6A 1.402(10) .
C6A C7A 1.369(10) .
C8A N1A 1.505(9) .
C9A N1A 1.463(10) .
C10A N1A 1.498(10) .
C10A C11A 1.516(11) .
C11A N2A 1.498(9) .
C12A N2A 1.477(9) .
C13A N2A 1.488(9) .
C13A C14A 1.511(10) .
C14A C19A 1.389(10) .
C14A C15A 1.402(10) .
C15A O3A 1.320(8) .
C15A C16A 1.424(10) .
C16A C17A 1.405(10) .
C16A C20A 1.442(10) .
C17A C18A 1.376(10) .
C18A C19A 1.391(10) .
C20A O4A 1.236(9) .
C1B O1B 1.232(9) .
C1B C2B 1.443(10) .
C2B C7B 1.409(9) .
C2B C3B 1.419(10) .
C3B O2B 1.328(8) .
C3B C4B 1.411(10) .
C4B C5B 1.393(10) .
C4B C8B 1.498(9) .
C5B C6B 1.404(10) .
C6B C7B 1.359(10) .
C8B N1B 1.492(8) .
C9B N1B 1.492(9) .
C10B N1B 1.488(8) .
C10B C11B 1.527(9) .
C11B N2B 1.482(9) .
C12B N2B 1.489(9) .
C13B N2B 1.495(8) .
C13B C14B 1.503(10) .
C14B C19B 1.384(10) .
C14B C15B 1.406(10) .
C15B O3B 1.318(8) .
C15B C16B 1.429(10) .
C16B C17B 1.414(10) .
C16B C20B 1.449(11) .
C17B C18B 1.381(12) .
C18B C19B 1.396(11) .
C20B O4B 1.215(9) .
O1M C1M 1.253(10) .
O1W O3W 1.23(2) 2_655
O1W O2W 1.41(2) 4_575
O2W O1W 1.41(2) 4_576
O3W O1W 1.23(2) 2_645
